data_1536117
loop_
_publ_author_name
'Vojnovic, M.'
'Brnicevic, N.'
'Giester, G.'
'Basic, I.'
'Planinic, P.'

_publ_section_title
;
 The cocrystallization of the cubic (Ta6 Br12 (H2 O)6) (Cu Br2 X2) * 10(H2
 O) and triclinic (Ta6 Br12 (H2 O)6) X2 * trans-(Ta6 Br12 (O H)4 (H2 O)2)
 * 18(H2 O) (X= Cl, Br, N O3) phases with coexistence of (Ta6 Br12)(2+)
 and (Ta6 Br12)(4+) in the latter.
;
_journal_name_full 'Zeitschrift fuer Anorganische und Allgemeine Chemie'
_journal_page_first 401
_journal_page_last 408
_journal_volume 628
_journal_year 2002
_chemical_formula_sum 'Br24 Cl2 H56 O30 Ta12'
_chemical_name_systematic
;
((Br12 (Ta (H2 O))6) Cl2) (Br12 (Ta6 (O H)4 (H2 O)2)) (H2 O)18
;
_space_group_IT_number 2
_symmetry_space_group_name_Hall '-P 1'
_symmetry_space_group_name_H-M 'P -1'
_cell_angle_alpha 80.931
_cell_angle_beta 81.772
_cell_angle_gamma 80.691
_cell_formula_units_Z 1
_cell_length_a 9.3264
_cell_length_b 9.8272
_cell_length_c 19.01579
_cell_volume 1685.974
_citation_journal_id_ASTM ZAACAB
_cod_data_source_file Vojnovic_ZAACAB_2002_228.cif
_cod_data_source_block H56Br24Cl2O30Ta12
_cod_original_cell_volume 1685.975
_cod_original_formula_sum 'H56 Br24 Cl2 O30 Ta12'
_cod_database_code 1536117

loop_
_symmetry_equiv_pos_as_xyz
x,y,z
-x,-y,-z

loop_
_atom_site_label
_atom_site_type_symbol
_atom_site_fract_x
_atom_site_fract_y
_atom_site_fract_z
_atom_site_occupancy
_atom_site_U_iso_or_equiv
Br4 Br-1 0.48818 0.25538 0.61961 1 0.0
O2 O-2 0.2567 0.4026 0.5235 1 0.0
O15 O-2 0.9536 -0.5611 0.9144 1 0.0
O5 O-2 0.2411 0.1013 0.1948 1 0.0
O6 O-2 0.7928 -0.2877 0.1236 1 0.0
O14 O-2 1.115 0.5619 0.4291 1 0.0
O13 O-2 1.0916 0.1936 0.7693 1 0.0
Cl1 Cl-1 0.8932 0.4919 0.33234 1 0.0
Br10 Br-1 0.80392 0.13609 0.88833 1 0.0
O8 O-2 1.158 -0.3336 0.8642 1 0.0
O9 O-2 0.3746 0.5005 0.2678 1 0.0
O12 O-2 0.8232 0.2573 0.7015 1 0.0
Br3 Br-1 0.55863 0.10342 0.30813 1 0.0
O3 O-2 0.2703 -0.0247 0.3236 1 0.0
Ta2 Ta+2 0.62414 0.1578 0.00415 1 0.0
Br9 Br-1 0.82805 0.01773 0.07486 1 0.0
O1 O-2 0.8335 0.1874 0.3547 1 0.0
Ta3 Ta+2 0.37016 0.04993 0.09752 1 0.0
O7 O-2 1.1588 0.3971 0.2088 1 0.0
Ta4 Ta+2 0.38234 0.19299 0.51084 1 0.0
Ta1 Ta+2 0.65816 0.09191 0.43025 1 0.0
Br11 Br-1 0.47563 0.367 0.93419 1 0.0
Br7 Br-1 0.49814 0.24984 0.12059 1 0.0
Br12 Br-1 0.83241 -0.23034 0.9566 1 0.0
Br8 Br-1 0.51712 -0.12024 0.18734 1 0.0
O11 O-2 0.6651 0.5083 0.2207 1 0.0
Ta5 Ta+2 0.38962 -0.01232 0.41445 1 0.0
O10 O-2 0.9468 0.0904 0.2301 1 0.0
O4 O-2 0.7553 0.3277 0.0102 1 0.0
Br5 Br-1 0.15827 0.12532 0.59956 1 0.0
Br2 Br-1 0.21611 0.2234 0.40859 1 0.0
Ta6 Ta+2 0.64722 -0.1458 0.0608 1 0.0
Br6 Br-1 0.17038 -0.13113 0.48148 1 0.0
Br1 Br-1 0.55029 0.35397 0.42699 1 0.0
